data_9001026
loop_
_publ_author_name
'Takagi, S.'
'Mathew, M.'
'Brown, W. E.'

_publ_section_title
;
 Crystal structures of bobierrite and synthetic Mg3(PO4)2(H2O)8
;
_journal_name_full 'American Mineralogist'
_journal_page_first 1229
_journal_page_last 1233
_journal_volume 71
_journal_year 1986
_chemical_formula_sum 'H16 Mg3 O16 P2'
_chemical_name_mineral Bobierrite
_space_group_IT_number 15
_symmetry_space_group_name_Hall '-C 2yc'
_symmetry_space_group_name_H-M 'C 1 2/c 1'
_cell_angle_alpha 90
_cell_angle_beta 105.01
_cell_angle_gamma 90
_cell_formula_units_Z 4
_cell_length_a 4.667
_cell_length_b 27.926
_cell_length_c 10.067
_cell_volume 1267.273
_database_code_amcsd 0001048
_exptl_crystal_density_diffrn 2.049
_cod_original_formula_sum 'Mg3 P2 O16'
_cod_database_code 9001026

loop_
_space_group_symop_operation_xyz
x,y,z
1/2+x,1/2+y,z
x,-y,1/2+z
1/2+x,1/2-y,1/2+z
-x,y,1/2-z
1/2-x,1/2+y,1/2-z
-x,-y,-z
1/2-x,1/2-y,-z

loop_
_atom_site_aniso_label
_atom_site_aniso_U_11
_atom_site_aniso_U_22
_atom_site_aniso_U_33
_atom_site_aniso_U_12
_atom_site_aniso_U_13
_atom_site_aniso_U_23
Mg1 0.00980 0.01240 0.00440 0.00000 -0.00260 0.00000
Mg2 0.01040 0.01130 0.00540 0.00000 -0.00190 0.00000
Mg3 0.01180 0.00980 0.00700 0.00000 -0.00170 0.00000
P 0.00740 0.01110 0.00260 0.00020 -0.00250 -0.00010
O1 0.00990 0.01620 0.00540 -0.00010 -0.00080 0.00120
O2 0.00770 0.01480 0.00620 -0.00130 -0.00370 -0.00110
O3 0.01180 0.01250 0.00740 0.00060 -0.00090 -0.00060
O4 0.01010 0.01110 0.00870 -0.00070 -0.00040 -0.00030
OW1 0.01510 0.01790 0.00900 -0.00040 -0.00060 -0.00090
OW2 0.01230 0.01840 0.00710 -0.00120 -0.00220 0.00000
OW3 0.01810 0.01360 0.03020 -0.00160 -0.00100 -0.00710
OW4 0.01490 0.01540 0.01990 -0.00230 -0.00040 0.00280

loop_
_atom_site_label
_atom_site_fract_x
_atom_site_fract_y
_atom_site_fract_z
_atom_site_type_symbol
_atom_site_attached_hydrogens
Mg1 0.00000 0.87840 0.25000 Mg 0
Mg2 0.00000 0.06681 0.25000 Mg 0
Mg3 0.00000 0.17283 0.25000 Mg 0
P 0.38610 0.11913 0.06483 P 0
O1 0.37150 0.11974 -0.09160 O 0
O2 0.71420 0.11951 0.14520 O 0
O3 0.22910 0.16505 0.09580 O 0
O4 0.23120 0.07345 0.09580 O 0
OW1 0.31910 0.32540 0.35710 O 2
OW2 0.30880 0.43350 0.34730 O 2
OW3 0.28570 0.22389 0.35340 O 2
OW4 0.28000 0.01297 0.35070 O 2

loop_
_cod_changelog_entry_id
_cod_changelog_entry_author
_cod_changelog_entry_date
_cod_changelog_entry_text
1
;cod-tools version 3.8.0
Id: cif_guess_AMCSD_atom_types 9574 2023-05-10 09:00:05Z saulius
;
2023-05-10T18:46:57+03:00
;Derived atom types and hydrogen counts
from atom names that follow the AMCSD naming convention
(Wat == water, O-H == hydroxyl).
;
2 'Saulius Gra\<zulis' 2023-05-11T14:36:00+03:00
;Increasing attached hydrogen counts so that the calculated formula
matches the formula in the publication title. Updating the summary
formula.

Adding the Wikidata link.
;

loop_
_cod_related_entry_id
_cod_related_entry_database
_cod_related_entry_code
1 AMCSD 0001048
2 Wikidata Q3641426
